data_1568589
loop_
_publ_author_name
'Boer\'e, Ren\'e T.'

_publ_section_title
;
 Crystal Structures of CuCl2&#x00B7;2H2O (Eriochalcite) and
 NiCl2&#x2219;6H2O (Nickelbischofite) at Low Temperature: Full Refinement
 of Hydrogen Atoms Using Non-Spherical Atomic Scattering Factors
;
_journal_issue 2
_journal_name_full Crystals
_journal_page_first 293
_journal_paper_doi 10.3390/cryst13020293
_journal_volume 13
_journal_year 2023
_chemical_formula_moiety 'Cl2 H8 Ni O4, 2(H2 O)'
_chemical_formula_sum 'Cl2 H12 Ni O6'
_chemical_formula_weight 237.690
_chemical_name_systematic 'Nickel(II) chloride hexahydrate'
_space_group_crystal_system monoclinic
_space_group_IT_number 12
_space_group_name_Hall '-I 2y'
_space_group_name_H-M_alt 'I 1 2/m 1'
_symmetry_Int_Tables_number 12
_atom_sites_solution_primary dual
_audit_creation_date 2023-01-25
_audit_creation_method
;
Olex2 1.5-alpha
(compiled 2022.11.02 svn.ra8b101fa for OlexSys, GUI svn.r6635)
;
_cell_angle_alpha 90
_cell_angle_beta 96.723(6)
_cell_angle_gamma 90
_cell_formula_units_Z 2
_cell_length_a 6.5628(4)
_cell_length_b 7.0330(4)
_cell_length_c 8.7326(6)
_cell_measurement_reflns_used 2918
_cell_measurement_temperature 99.98(10)
_cell_measurement_theta_max 35.8220
_cell_measurement_theta_min 3.6390
_cell_volume 400.29(4)
_computing_cell_refinement 'CrysAlisPro 1.171.42.63a (Rigaku OD, 2022)'
_computing_data_collection 'CrysAlisPro 1.171.42.63a (Rigaku OD, 2022)'
_computing_data_reduction 'CrysAlisPro 1.171.42.63a (Rigaku OD, 2022)'
_computing_molecular_graphics 'Olex2 1.5-alpha (Dolomanov et al., 2009)'
_computing_publication_material 'Olex2 1.5-alpha (Dolomanov et al., 2009)'
_computing_structure_refinement 'olex2.refine 1.5-alpha (Bourhis et al., 2015)'
_computing_structure_solution 'SHELXT 2018/2 (Sheldrick, 2018)'
_diffrn_ambient_environment N~2~
_diffrn_ambient_temperature 99.98(10)
_diffrn_detector 'Hybrid Pixel Array Detector'
_diffrn_detector_area_resol_mean 5.8140
_diffrn_detector_type 'Pilatus 200K'
_diffrn_measured_fraction_theta_full 1.0000
_diffrn_measured_fraction_theta_max 0.8918
_diffrn_measurement_details
;
List of Runs (angles in degrees, time in seconds):

  # Type    Start    End  Width  t~exp~   \w     \q     \k     \f   Frames
--------------------------------------------------------------------------
  1  \w     13.00  82.00   0.50    3.00    --   16.23  38.00 -60.00  138
  2  \w    -42.00   4.00   0.50    3.00    --  -19.05 -77.00 -90.00   92
  3  \w    -42.00   4.00   0.50    3.00    --  -19.05 -77.00 -30.00   92
  4  \w    -42.00  21.00   0.50    3.00    --  -19.05  77.00 -30.00  126
  5  \w    -88.00  50.00   0.50    3.00    --  -19.05   0.00 150.00  276
  6  \w      5.00  79.00   0.50    3.00    --   16.23  57.00 120.00  148
  7  \w    -50.00 -25.00   0.50    3.00    --   16.23 -38.00 -60.00   50
  8  \w     39.00  85.00   0.50    3.00    --   16.23 178.00 -30.00   92
  9  \w    -42.00   4.00   0.50    3.00    --  -19.05 -77.00 120.00   92
 10  \w    -42.00  21.00   0.50    3.00    --  -19.05  77.00 150.00  126
;
_diffrn_measurement_device 'four-circle diffractometer'
_diffrn_measurement_device_type 'SuperNova, Dual, Cu at home/near, Pilatus 200K'
_diffrn_measurement_method '\w scans'
_diffrn_orient_matrix_type 'CrysAlisPro convention (1999,Acta A55,543-557)'
_diffrn_orient_matrix_UB_11 0.0110789000
_diffrn_orient_matrix_UB_12 0.0386281000
_diffrn_orient_matrix_UB_13 0.0754555000
_diffrn_orient_matrix_UB_21 -0.0451826000
_diffrn_orient_matrix_UB_22 -0.0829517000
_diffrn_orient_matrix_UB_23 0.0276851000
_diffrn_orient_matrix_UB_31 0.0984402000
_diffrn_orient_matrix_UB_32 -0.0424715000
_diffrn_orient_matrix_UB_33 0.0147991000
_diffrn_radiation_monochromator mirror
_diffrn_radiation_probe x-ray
_diffrn_radiation_type 'Mo K\a'
_diffrn_radiation_wavelength 0.71073
_diffrn_reflns_av_R_equivalents 0.0318
_diffrn_reflns_av_unetI/netI 0.0233
_diffrn_reflns_Laue_measured_fraction_full 1.0000
_diffrn_reflns_Laue_measured_fraction_max 0.8918
_diffrn_reflns_limit_h_max 9
_diffrn_reflns_limit_h_min -10
_diffrn_reflns_limit_k_max 11
_diffrn_reflns_limit_k_min -11
_diffrn_reflns_limit_l_max 13
_diffrn_reflns_limit_l_min -14
_diffrn_reflns_number 4133
_diffrn_reflns_point_group_measured_fraction_full 1.0000
_diffrn_reflns_point_group_measured_fraction_max 0.8918
_diffrn_reflns_theta_full 25.2417
_diffrn_reflns_theta_max 35.72
_diffrn_reflns_theta_min 3.68
_diffrn_source 'micro-focus sealed X-ray tube'
_diffrn_source_type 'SuperNova (Mo) X-ray Source'
_exptl_absorpt_coefficient_mu 3.062
_exptl_absorpt_correction_T_max 1.00000
_exptl_absorpt_correction_T_min 0.76171
_exptl_absorpt_correction_type multi-scan
_exptl_absorpt_process_details
;
CrysAlisPro 1.171.42.63a (Rigaku Oxford Diffraction, 2022)
Empirical absorption correction using spherical harmonics,
implemented in SCALE3 ABSPACK scaling algorithm.
;
_exptl_crystal_colour 'clear light green'
_exptl_crystal_colour_lustre clear
_exptl_crystal_colour_modifier light
_exptl_crystal_colour_primary green
_exptl_crystal_density_diffrn 1.972
_exptl_crystal_description prism
_exptl_crystal_F_000 245.494
_exptl_crystal_preparation 'BDH reagents, as received'
_exptl_crystal_recrystallization_method 'Recrystallized from d.H2O'
_exptl_crystal_size_max 0.18
_exptl_crystal_size_mid 0.1
_exptl_crystal_size_min 0.03
_refine_diff_density_max 0.4019
_refine_diff_density_min -0.5009
_refine_diff_density_rms 0.0860
_refine_ls_d_res_high 0.6087
_refine_ls_d_res_low 5.5305
_refine_ls_goodness_of_fit_ref 0.9955
_refine_ls_hydrogen_treatment refall
_refine_ls_matrix_type full
_refine_ls_number_constraints 0
_refine_ls_number_parameters 56
_refine_ls_number_reflns 890
_refine_ls_number_restraints 0
_refine_ls_restrained_S_all 0.9955
_refine_ls_R_factor_all 0.0186
_refine_ls_R_factor_gt 0.0175
_refine_ls_shift/su_max -0.0006
_refine_ls_shift/su_mean 0.0001
_refine_ls_structure_factor_coef Fsqd
_refine_ls_weighting_details 'w=1/[\s^2^(Fo^2^)+(0.0225P)^2^] where P=(Fo^2^+2Fc^2^)/3'
_refine_ls_weighting_scheme calc
_refine_ls_wR_factor_gt 0.0396
_refine_ls_wR_factor_ref 0.0400
_reflns_Friedel_coverage 0.0
_reflns_limit_h_max 10
_reflns_limit_h_min -10
_reflns_limit_k_max 11
_reflns_limit_k_min 0
_reflns_limit_l_max 14
_reflns_limit_l_min 0
_reflns_number_gt 838
_reflns_number_total 890
_reflns_threshold_expression I>=2u(I)
_cod_data_source_file Cu-NiCl2Hydrates_Boere-Crystals.cif
_cod_data_source_block 3a-NiCl2hexahydrate-Mo
_cod_database_code 1568589
_chemical_oxdiff_formula 'H12 Cl2 Ni O6'
_chemical_oxdiff_usercomment 'BDH reagents, recrystallized from a saturated warm solution'
_olex2_refinement_description
;
1. Rigid body (RIGU) restrains
 H1a, H2a, H1b, H1a, H1b, H1a, H1b, H1a, H2b, H1b
 with sigma for 1-2 distances of 0.004 and sigma for 1-3 distances of 0.004
;
_olex2_exptl_crystal_mounting_method '50um MiTeGen, Paratone(TM) oil'
_olex2_refine_details
;
Refinement using NoSpherA2, an implementation of
NOn-SPHERical Atom-form-factors in Olex2.
Please cite:
F. Kleemiss et al. Chem. Sci. DOI 10.1039/D0SC05526C - 2021
NoSpherA2 implementation of HAR makes use of
tailor-made aspherical atomic form factors calculated
on-the-fly from a Hirshfeld-partitioned electron density (ED) - not from
spherical-atom form factors.

The ED is calculated from a gaussian basis set single determinant SCF
wavefunction - either Hartree-Fock or DFT using selected funtionals
 - for a fragment of the crystal.
This fragment can be embedded in an electrostatic crystal field by employing cluster charges
or modelled using implicit solvation models, depending on the software used.
The following options were used:
   SOFTWARE:       ORCA 5.0
   PARTITIONING:   NoSpherA2
   INT ACCURACY:   Normal
   METHOD:         PBE
   BASIS SET:      def2-TZVPP
   CHARGE:         0
   MULTIPLICITY:   3
   DATE:           2023-01-25_16-39-31
;
_olex2_submission_special_instructions 'No special instructions were received'
_oxdiff_exptl_absorpt_empirical_details
;
Empirical correction (ABSPACK) includes:
- Absorption correction using spherical harmonics
- Frame scaling
;
_oxdiff_exptl_absorpt_empirical_full_max 1.295
_oxdiff_exptl_absorpt_empirical_full_min 0.777

loop_
_space_group_symop_id
_space_group_symop_operation_xyz
1 x,y,z
2 -x,y,-z
3 -x,-y,-z
4 x,-y,z
5 x+1/2,y+1/2,z+1/2
6 -x+1/2,y+1/2,-z+1/2
7 -x+1/2,-y+1/2,-z+1/2
8 x+1/2,-y+1/2,z+1/2

loop_
_atom_site_label
_atom_site_type_symbol
_atom_site_fract_x
_atom_site_fract_y
_atom_site_fract_z
_atom_site_U_iso_or_equiv
_atom_site_adp_type
_atom_site_occupancy
_atom_site_site_symmetry_order
_atom_site_refinement_flags_posn
_atom_site_refinement_flags_adp
_atom_site_refinement_flags_occupancy
Ni Ni 0.5 0.5 0.5 0.00744(6) Uani 1.000000 4 S T P
Cl Cl 0.39753(4) 0.5 0.22761(3) 0.00993(6) Uani 1.000000 2 S T P
O1 O 0.72000(9) 0.70205(8) 0.46796(7) 0.01162(11) Uani 1.000000 1 . . .
H1a H 0.677(2) 0.800(2) 0.3933(19) 0.030(4) Uani 1.000000 1 . U .
H1b H 0.785(2) 0.765(2) 0.5573(18) 0.035(4) Uani 1.000000 1 . U .
O2 O 0.91748(14) 0.5 0.21834(10) 0.01286(15) Uani 1.000000 2 S T P
H2a H 1.064(3) 0.5 0.242(2) 0.029(5) Uani 1.000000 2 S TU P
H2b H 0.862(3) 0.5 0.310(3) 0.050(7) Uani 1.000000 2 S TU P

loop_
_atom_site_aniso_label
_atom_site_aniso_U_11
_atom_site_aniso_U_22
_atom_site_aniso_U_33
_atom_site_aniso_U_12
_atom_site_aniso_U_13
_atom_site_aniso_U_23
Ni 0.00815(10) 0.00644(9) 0.00738(9) -0.000000 -0.00057(6) 0.000000
Cl 0.01105(12) 0.00978(11) 0.00834(11) -0.000000 -0.00141(8) 0.000000
O1 0.0130(3) 0.0094(2) 0.0120(2) -0.00218(19) -0.0002(2) 0.0003(2)
H1a 0.034(9) 0.021(8) 0.032(10) -0.002(7) -0.008(8) 0.007(7)
H1b 0.032(9) 0.052(11) 0.018(9) -0.003(9) -0.009(7) -0.007(8)
O2 0.0133(4) 0.0123(3) 0.0129(4) -0.000000 0.0016(3) 0.000000
H2a 0.021(11) 0.038(14) 0.028(14) -0.000000 -0.003(9) 0.000000
H2b 0.038(14) 0.06(2) 0.055(18) -0.000000 0.031(14) 0.000000

loop_
_atom_type_symbol
_atom_type_scat_dispersion_real
_atom_type_scat_dispersion_imag
_atom_type_scat_source
_atom_type_scat_dispersion_source
Cl 0.14873 0.16029 'NoSpherA2: Chem.Sci. 2021, DOI:10.1039/D0SC05526C' 'Henke, Gullikson and Davis, At. Data and Nucl. Data Tables, 1993, 54, 2'
H 0.00000 0.00000 'NoSpherA2: Chem.Sci. 2021, DOI:10.1039/D0SC05526C' 'Henke, Gullikson and Davis, At. Data and Nucl. Data Tables, 1993, 54, 2'
Ni 0.35663 1.12491 'NoSpherA2: Chem.Sci. 2021, DOI:10.1039/D0SC05526C' 'Henke, Gullikson and Davis, At. Data and Nucl. Data Tables, 1993, 54, 2'
O 0.01158 0.00611 'NoSpherA2: Chem.Sci. 2021, DOI:10.1039/D0SC05526C' 'Henke, Gullikson and Davis, At. Data and Nucl. Data Tables, 1993, 54, 2'

loop_
_exptl_crystal_face_index_h
_exptl_crystal_face_index_k
_exptl_crystal_face_index_l
_exptl_crystal_face_perp_dist
1 0 0 0.0494
-1 0 0 0.0494
0 1 0 0.0923
0 -1 0 0.0923
0 0 -1 0.0026
0 0 1 0.0248
2 -1 0 0.0517

loop_
_geom_angle_atom_site_label_1
_geom_angle_atom_site_label_2
_geom_angle_atom_site_label_3
_geom_angle
_geom_angle_site_symmetry_1
_geom_angle_site_symmetry_3
_geom_angle_publ_flag
Cl Ni Cl 180.0 . 2_656 ?
O1 Ni Cl 90.863(17) . 2_656 ?
O1 Ni Cl 89.137(17) . . ?
O1 Ni Cl 89.137(17) 2_656 2_656 ?
O1 Ni Cl 90.863(17) 2_656 . ?
O1 Ni Cl 90.863(17) 3_666 . ?
O1 Ni Cl 89.137(17) 3_666 2_656 ?
O1 Ni Cl 90.863(17) 4_565 2_656 ?
O1 Ni Cl 89.137(17) 4_565 . ?
O1 Ni O1 86.81(3) 3_666 2_656 ?
O1 Ni O1 93.19(3) 4_565 3_666 ?
O1 Ni O1 93.19(3) 2_656 . ?
O1 Ni O1 86.81(3) 4_565 . ?
O1 Ni O1 180.0 4_565 2_656 ?
O1 Ni O1 180.0 3_666 . ?
H1a O1 Ni 115.2(8) . . ?
H1b O1 Ni 117.4(10) . . ?
H1b O1 H1a 106.9(13) . . ?
H2b O2 H2a 108(2) . . ?

loop_
_geom_bond_atom_site_label_1
_geom_bond_atom_site_label_2
_geom_bond_distance
_geom_bond_site_symmetry_2
_geom_bond_publ_flag
Ni Cl 2.3949(3) . ?
Ni Cl 2.3949(3) 2_656 ?
Ni O1 2.0681(5) 3_666 ?
Ni O1 2.0681(5) 2_656 ?
Ni O1 2.0681(5) 4_565 ?
Ni O1 2.0681(5) . ?
O1 H1a 0.965(15) . ?
O1 H1b 0.953(14) . ?
O2 H2a 0.957(19) . ?
O2 H2b 0.91(2) . ?

loop_
_geom_hbond_atom_site_label_D
_geom_hbond_atom_site_label_H
_geom_hbond_atom_site_label_A
_geom_hbond_distance_DH
_geom_hbond_distance_HA
_geom_hbond_distance_DA
_geom_hbond_angle_DHA
_geom_hbond_site_symmetry_A
O1 H1a O2 0.965(15) 1.783(14) 2.7401(8) 170.5(15) 6_655
O1 H1b Cl 0.953(14) 2.288(15) 3.2049(6) 161.3(13) 5
O2 H2a Cl 0.957(19) 2.209(19) 3.1420(10) 164.7(18) 1_655
O2 H2b O1 0.91(2) 2.259(18) 3.0186(10) 140.2(6) .
O2 H2b O1 0.91(2) 2.259(18) 3.0186(10) 140.2(6) 4_565

loop_
_exptl_oxdiff_crystal_face_indexfrac_h
_exptl_oxdiff_crystal_face_indexfrac_k
_exptl_oxdiff_crystal_face_indexfrac_l
_exptl_oxdiff_crystal_face_x
_exptl_oxdiff_crystal_face_y
_exptl_oxdiff_crystal_face_z
1.0000 0.0000 0.0000 0.0111 -0.0452 0.0984
-1.0000 -0.0000 -0.0000 -0.0111 0.0452 -0.0984
0.0000 1.0000 -0.0000 0.0386 -0.0830 -0.0425
-0.0000 -1.0000 0.0000 -0.0386 0.0830 0.0425
0.0000 -0.0000 -1.0000 -0.0755 -0.0277 -0.0148
-0.0000 0.0000 1.0000 0.0755 0.0277 0.0148
2.0000 -1.0000 0.0001 -0.0165 -0.0074 0.2394
